data_4307298
loop_
_publ_author_name
'Wen-Hua Zhu'
'Zhe-Ming Wang'
'Song Gao'

_publ_section_title
;
Two 3D Porous Lanthanide-Fumarate-Oxalate Frameworks Exhibiting
Framework Dynamics and Luminescent Change upon Reversible De- and
Rehydration
;
_journal_name_full 'Inorganic Chemistry'
_journal_page_first 1337
_journal_page_last 1342
_journal_paper_doi 10.1021/ic061833e
_journal_volume 46
_journal_year 2007
_chemical_formula_sum 'C10 H20 Eu2 O20'
_chemical_formula_weight 764.18
_chemical_name_systematic
; 
 ? 
;
_space_group_IT_number 70
_symmetry_cell_setting orthorhombic
_symmetry_space_group_name_Hall '-F 2uv 2vw'
_symmetry_space_group_name_H-M 'F d d d :2'
_atom_sites_solution_hydrogens geom
_atom_sites_solution_primary direct
_atom_sites_solution_secondary difmap
_audit_creation_method SHELXL-97
_cell_angle_alpha 90.00
_cell_angle_beta 90.00
_cell_angle_gamma 90.00
_cell_formula_units_Z 8
_cell_length_a 9.6976(2)
_cell_length_b 15.4428(4)
_cell_length_c 27.4205(6)
_cell_measurement_reflns_used 7925
_cell_measurement_temperature 293(2)
_cell_measurement_theta_max 27.485
_cell_measurement_theta_min 3.395
_cell_volume 4106.44(16)
_computing_cell_refinement 'HKL Scalepack (Otwinowski & Minor, 1997)'
_computing_data_collection 'KappaCCD (Nonius B. V., 1998)'
_computing_data_reduction 'HKL Denzo (Otwinowski & Minor, 1997) & maXus (Mackay et al., 1998)'
_computing_molecular_graphics 'Bruker SHELXTL V5.1 (Sheldrick, 1998)'
_computing_publication_material 'SHELXL-97 (Sheldrick, 1997)'
_computing_structure_refinement 'SHELXL-97 (Sheldrick, 1997)'
_computing_structure_solution 'SHELXS-97 (Sheldrick, 1997)'
_diffrn_ambient_temperature 293(2)
_diffrn_detector_area_resol_mean 0.76
_diffrn_measured_fraction_theta_full 0.997
_diffrn_measured_fraction_theta_max 0.997
_diffrn_measurement_device_type 'NONIUS KappaCCD Diffractometer'
_diffrn_measurement_method CCD
_diffrn_radiation_monochromator graphite
_diffrn_radiation_source 'fine-focus sealed tube'
_diffrn_radiation_type MoK\a
_diffrn_radiation_wavelength 0.71073
_diffrn_reflns_av_R_equivalents 0.0749
_diffrn_reflns_av_sigmaI/netI 0.0356
_diffrn_reflns_limit_h_max 12
_diffrn_reflns_limit_h_min -12
_diffrn_reflns_limit_k_max 20
_diffrn_reflns_limit_k_min -20
_diffrn_reflns_limit_l_max 35
_diffrn_reflns_limit_l_min -35
_diffrn_reflns_number 15956
_diffrn_reflns_theta_full 27.49
_diffrn_reflns_theta_max 27.49
_diffrn_reflns_theta_min 4.46
_diffrn_standards_decay_% 0
_exptl_absorpt_coefficient_mu 6.152
_exptl_absorpt_correction_T_max 0.480
_exptl_absorpt_correction_T_min 0.332
_exptl_absorpt_correction_type multi-scan
_exptl_absorpt_process_details
;
multi-scan from symmetry-related measurements 
 Sortav (Blessing 1995, 1997)
;
_exptl_crystal_colour colorless
_exptl_crystal_density_diffrn 2.472
_exptl_crystal_density_method 'not measured'
_exptl_crystal_description block
_exptl_crystal_F_000 2928
_exptl_crystal_size_max 0.19
_exptl_crystal_size_mid 0.17
_exptl_crystal_size_min 0.12
_refine_diff_density_max 0.777
_refine_diff_density_min -1.902
_refine_diff_density_rms 0.157
_refine_ls_extinction_coef 0.00039(4)
_refine_ls_extinction_expression Fc^*^=kFc[1+0.001xFc^2^\l^3^/sin(2\q)]^-1/4^
_refine_ls_extinction_method SHELXL
_refine_ls_goodness_of_fit_ref 0.974
_refine_ls_hydrogen_treatment constraint
_refine_ls_matrix_type full
_refine_ls_number_parameters 82
_refine_ls_number_reflns 1180
_refine_ls_number_restraints 3
_refine_ls_restrained_S_all 0.973
_refine_ls_R_factor_all 0.0455
_refine_ls_R_factor_gt 0.0275
_refine_ls_shift/su_max 0.001
_refine_ls_shift/su_mean 0.000
_refine_ls_structure_factor_coef Fsqd
_refine_ls_weighting_details 'calc w=1/[\s^2^(Fo^2^)+(0.0399P)^2^+0.0000P] where P=(Fo^2^+2Fc^2^)/3'
_refine_ls_weighting_scheme calc
_refine_ls_wR_factor_gt 0.0607
_refine_ls_wR_factor_ref 0.0641
_reflns_number_gt 882
_reflns_number_total 1180
_reflns_threshold_expression >2sigma(I)
_cod_data_source_file ic061833esi20060926_054621_1.cif
_cod_data_source_block 1Eu
_cod_depositor_comments
;
The following automatic conversions were performed:
'_symmetry_cell_setting' value 'Orthorhombic' changed to 'orthorhombic'
according to '/home/saulius/struct/CIF-dictionaries/cif_core.dic'
dictionary named 'cif_core.dic' version 2.4.1 from 2010-06-29.

Automatic conversion script
Id: cif_fix_enum 1527 2010-12-29 10:47:43Z saulius 
;
_cod_original_sg_symbol_H-M 'F d d d'
_cod_database_code 4307298

loop_
_symmetry_equiv_pos_as_xyz
'x, y, z'
'-x+3/4, -y+3/4, z'
'-x+3/4, y, -z+3/4'
'x, -y+3/4, -z+3/4'
'x, y+1/2, z+1/2'
'-x+3/4, -y+5/4, z+1/2'
'-x+3/4, y+1/2, -z+5/4'
'x, -y+5/4, -z+5/4'
'x+1/2, y, z+1/2'
'-x+5/4, -y+3/4, z+1/2'
'-x+5/4, y, -z+5/4'
'x+1/2, -y+3/4, -z+5/4'
'x+1/2, y+1/2, z'
'-x+5/4, -y+5/4, z'
'-x+5/4, y+1/2, -z+3/4'
'x+1/2, -y+5/4, -z+3/4'
'-x, -y, -z'
'x-3/4, y-3/4, -z'
'x-3/4, -y, z-3/4'
'-x, y-3/4, z-3/4'
'-x, -y+1/2, -z+1/2'
'x-3/4, y-1/4, -z+1/2'
'x-3/4, -y+1/2, z-1/4'
'-x, y-1/4, z-1/4'
'-x+1/2, -y, -z+1/2'
'x-1/4, y-3/4, -z+1/2'
'x-1/4, -y, z-1/4'
'-x+1/2, y-3/4, z-1/4'
'-x+1/2, -y+1/2, -z'
'x-1/4, y-1/4, -z'
'x-1/4, -y+1/2, z-3/4'
'-x+1/2, y-1/4, z-3/4'

loop_
_atom_site_label
_atom_site_type_symbol
_atom_site_fract_x
_atom_site_fract_y
_atom_site_fract_z
_atom_site_U_iso_or_equiv
_atom_site_adp_type
_atom_site_occupancy
_atom_site_symmetry_multiplicity
_atom_site_calc_flag
_atom_site_refinement_flags
_atom_site_disorder_assembly
_atom_site_disorder_group
Eu1 Eu 0.6250 0.1250 0.509490(9) 0.02557(16) Uani 1 2 d S . .
O1 O 0.3709(3) 0.0214(2) 0.51645(10) 0.0334(7) Uani 1 1 d . . .
O2 O 0.3868(3) 0.1570(2) 0.53787(12) 0.0361(8) Uani 1 1 d . . .
O3 O 0.6146(3) 0.0388(2) 0.58460(9) 0.0286(7) Uani 1 1 d . . .
O4 O 0.4749(4) 0.1268(2) 0.43634(11) 0.0348(7) Uani 1 1 d D . .
O5 O 0.5546(6) 0.2023(4) 0.3483(2) 0.108(2) Uani 1 1 d . . .
C1 C 0.3156(5) 0.0908(3) 0.52923(16) 0.0265(9) Uani 1 1 d . . .
C2 C 0.1629(5) 0.0912(3) 0.5317(2) 0.0422(12) Uani 1 1 d . . .
H2 H 0.1187 0.0378 0.5333 0.051 Uiso 1 1 calc R . .
C3 C 0.6250 0.0754(4) 0.6250 0.0231(12) Uani 1 2 d S . .
H41 H 0.502(6) 0.157(3) 0.4086(13) 0.072(15) Uiso 1 1 d D . .
H42 H 0.449(6) 0.0707(17) 0.4260(17) 0.072(15) Uiso 1 1 d D . .

loop_
_atom_site_aniso_label
_atom_site_aniso_U_11
_atom_site_aniso_U_22
_atom_site_aniso_U_33
_atom_site_aniso_U_23
_atom_site_aniso_U_13
_atom_site_aniso_U_12
Eu1 0.0376(2) 0.0205(2) 0.01866(19) 0.000 0.000 0.00715(16)
O1 0.0432(18) 0.0256(18) 0.0314(17) -0.0051(13) 0.0007(15) 0.0060(16)
O2 0.0405(19) 0.0247(17) 0.0431(18) -0.0015(14) -0.0013(17) -0.0062(16)
O3 0.0462(19) 0.0212(16) 0.0185(14) -0.0003(11) -0.0013(14) -0.0023(15)
O4 0.049(2) 0.0298(18) 0.0255(15) 0.0033(15) -0.0036(14) -0.0068(18)
O5 0.098(4) 0.119(5) 0.107(4) 0.062(4) 0.013(4) -0.005(4)
C1 0.027(2) 0.028(2) 0.025(2) 0.0022(19) 0.0013(19) 0.004(2)
C2 0.041(3) 0.028(3) 0.057(3) -0.001(3) 0.003(3) -0.002(2)
C3 0.026(3) 0.021(3) 0.022(3) 0.000 -0.003(3) 0.000

loop_
_atom_type_symbol
_atom_type_description
_atom_type_scat_dispersion_real
_atom_type_scat_dispersion_imag
_atom_type_scat_source
C C 0.0033 0.0016 'International Tables Vol C Tables 4.2.6.8 and 6.1.1.4'
H H 0.0000 0.0000 'International Tables Vol C Tables 4.2.6.8 and 6.1.1.4'
O O 0.0106 0.0060 'International Tables Vol C Tables 4.2.6.8 and 6.1.1.4'
Eu Eu -0.1578 3.6682 'International Tables Vol C Tables 4.2.6.8 and 6.1.1.4'

loop_
_geom_angle_atom_site_label_1
_geom_angle_atom_site_label_2
_geom_angle_atom_site_label_3
_geom_angle
_geom_angle_site_symmetry_1
_geom_angle_site_symmetry_3
_geom_angle_publ_flag
O1 Eu1 O1 145.08(14) 17_656 18_666 ?
O1 Eu1 O3 74.66(9) 17_656 . ?
O1 Eu1 O3 140.20(10) 18_666 . ?
O1 Eu1 O3 140.20(10) 17_656 14_545 ?
O1 Eu1 O3 74.66(9) 18_666 14_545 ?
O3 Eu1 O3 65.88(14) . 14_545 ?
O1 Eu1 O4 74.73(11) 17_656 14_545 ?
O1 Eu1 O4 77.16(11) 18_666 14_545 ?
O3 Eu1 O4 134.22(11) . 14_545 ?
O3 Eu1 O4 131.39(11) 14_545 14_545 ?
O1 Eu1 O4 77.16(11) 17_656 . ?
O1 Eu1 O4 74.73(11) 18_666 . ?
O3 Eu1 O4 131.39(11) . . ?
O3 Eu1 O4 134.22(11) 14_545 . ?
O4 Eu1 O4 71.93(16) 14_545 . ?
O1 Eu1 O2 83.62(11) 17_656 14_545 ?
O1 Eu1 O2 107.39(11) 18_666 14_545 ?
O3 Eu1 O2 70.61(10) . 14_545 ?
O3 Eu1 O2 78.86(10) 14_545 14_545 ?
O4 Eu1 O2 72.88(11) 14_545 14_545 ?
O4 Eu1 O2 143.21(11) . 14_545 ?
O1 Eu1 O2 107.39(11) 17_656 . ?
O1 Eu1 O2 83.62(11) 18_666 . ?
O3 Eu1 O2 78.86(10) . . ?
O3 Eu1 O2 70.61(10) 14_545 . ?
O4 Eu1 O2 143.21(11) 14_545 . ?
O4 Eu1 O2 72.88(11) . . ?
O2 Eu1 O2 143.53(15) 14_545 . ?
O1 Eu1 O1 121.57(12) 17_656 14_545 ?
O1 Eu1 O1 61.02(12) 18_666 14_545 ?
O3 Eu1 O1 105.94(9) . 14_545 ?
O3 Eu1 O1 67.45(9) 14_545 14_545 ?
O4 Eu1 O1 64.35(10) 14_545 14_545 ?
O4 Eu1 O1 122.54(10) . 14_545 ?
O2 Eu1 O1 46.37(9) 14_545 14_545 ?
O2 Eu1 O1 130.49(10) . 14_545 ?
O1 Eu1 O1 61.02(12) 17_656 . ?
O1 Eu1 O1 121.57(12) 18_666 . ?
O3 Eu1 O1 67.45(9) . . ?
O3 Eu1 O1 105.94(9) 14_545 . ?
O4 Eu1 O1 122.54(10) 14_545 . ?
O4 Eu1 O1 64.35(10) . . ?
O2 Eu1 O1 130.49(10) 14_545 . ?
O2 Eu1 O1 46.37(9) . . ?
O1 Eu1 O1 172.56(11) 14_545 . ?
O1 Eu1 C1 101.47(12) 17_656 14_545 ?
O1 Eu1 C1 84.62(13) 18_666 14_545 ?
O3 Eu1 C1 89.17(11) . 14_545 ?
O3 Eu1 C1 73.78(11) 14_545 14_545 ?
O4 Eu1 C1 64.80(11) 14_545 14_545 ?
O4 Eu1 C1 135.17(12) . 14_545 ?
O2 Eu1 C1 22.84(11) 14_545 14_545 ?
O2 Eu1 C1 144.30(11) . 14_545 ?
O1 Eu1 C1 23.70(10) 14_545 14_545 ?
O1 Eu1 C1 153.25(10) . 14_545 ?
O1 Eu1 C1 84.62(13) 17_656 . ?
O1 Eu1 C1 101.47(12) 18_666 . ?
O3 Eu1 C1 73.78(11) . . ?
O3 Eu1 C1 89.17(11) 14_545 . ?
O4 Eu1 C1 135.17(12) 14_545 . ?
O4 Eu1 C1 64.80(11) . . ?
O2 Eu1 C1 144.30(11) 14_545 . ?
O2 Eu1 C1 22.84(11) . . ?
O1 Eu1 C1 153.25(10) 14_545 . ?
O1 Eu1 C1 23.70(10) . . ?
C1 Eu1 C1 159.84(16) 14_545 . ?
C1 O1 Eu1 155.5(3) . 17_656 ?
C1 O1 Eu1 84.9(3) . . ?
Eu1 O1 Eu1 118.98(12) 17_656 . ?
C1 O2 Eu1 106.9(3) . . ?
C3 O3 Eu1 119.8(3) . . ?
Eu1 O4 H41 120(3) . . ?
Eu1 O4 H42 113(3) . . ?
H41 O4 H42 107(3) . . ?
O1 C1 O2 121.0(4) . . ?
O1 C1 C2 116.4(5) . . ?
O2 C1 C2 122.5(5) . . ?
O1 C1 Eu1 71.4(3) . . ?
O2 C1 Eu1 50.3(2) . . ?
C2 C1 Eu1 167.4(4) . . ?
C2 C2 C1 125.3(7) 14_445 . ?
C2 C2 H2 117.3 14_445 . ?
C1 C2 H2 117.3 . . ?
O3 C3 O3 126.2(6) . 11 ?
O3 C3 C3 116.9(3) . 14_545 ?
O3 C3 C3 116.9(3) 11 14_545 ?
O3 C3 Eu1 40.8(2) . . ?
O3 C3 Eu1 165.8(4) 11 . ?
C3 C3 Eu1 76.40(10) 14_545 . ?
O3 C3 Eu1 165.8(4) . 11 ?
O3 C3 Eu1 40.8(2) 11 11 ?
C3 C3 Eu1 76.40(10) 14_545 11 ?
Eu1 C3 Eu1 152.8(2) . 11 ?

loop_
_geom_bond_atom_site_label_1
_geom_bond_atom_site_label_2
_geom_bond_distance
_geom_bond_site_symmetry_2
_geom_bond_publ_flag
Eu1 O1 2.371(3) 17_656 ?
Eu1 O1 2.371(3) 18_666 ?
Eu1 O3 2.454(3) . ?
Eu1 O3 2.454(3) 14_545 ?
Eu1 O4 2.478(3) 14_545 ?
Eu1 O4 2.478(3) . ?
Eu1 O2 2.487(3) 14_545 ?
Eu1 O2 2.487(3) . ?
Eu1 O1 2.944(3) 14_545 ?
Eu1 O1 2.944(3) . ?
Eu1 C1 3.094(5) 14_545 ?
Eu1 C1 3.094(5) . ?
O1 C1 1.248(5) . ?
O1 Eu1 2.371(3) 17_656 ?
O2 C1 1.255(6) . ?
O3 C3 1.247(4) . ?
O4 H41 0.932(19) . ?
O4 H42 0.947(19) . ?
C1 C2 1.483(7) . ?
C2 C2 1.276(10) 14_445 ?
C2 H2 0.9300 . ?
C3 O3 1.247(4) 11 ?
C3 C3 1.532(12) 14_545 ?
C3 Eu1 3.2587(14) 11 ?

loop_
_geom_hbond_atom_site_label_D
_geom_hbond_atom_site_label_H
_geom_hbond_atom_site_label_A
_geom_hbond_distance_DH
_geom_hbond_distance_HA
_geom_hbond_distance_DA
_geom_hbond_angle_DHA
_geom_hbond_site_symmetry_A
O4 H41 O5 0.932(19) 1.87(2) 2.790(6) 171(5) .
O4 H42 O3 0.947(19) 1.82(2) 2.762(5) 171(5) 17_656
